data_2201148
loop_
_publ_author_name
'Kooijman, Huub'
'Spek, Anthony L.'
'Arom\'i, Guillem'
'Gamez, Patrick'
'Carrero Berzal, Paula'
'Driessen, Willem L.'
'Reedijk, Jan'

_publ_section_title
;Bis[\m-2-hydroxy-5-methyl-1,3-bis(3-oxido-\k<i>O</i>-3-phenylprop-2-enonyl-\k<i>O</i>)benzene]bis[(<i>N,N</i>-dimethylformamide-<i>O</i>)copper(II)]
 bis(<i>N,N</i>-dimethylformamide) solvate
;
_journal_issue 5
_journal_name_full 'Acta Crystallographica Section E'
_journal_page_first m223
_journal_page_last m225
_journal_paper_doi 10.1107/S1600536802006918
_journal_volume 58
_journal_year 2002
_chemical_formula_iupac '[Cu2 (C25 H18 O5)2 (C3 H7 N O)2], 2C3 H7 N O'
_chemical_formula_moiety 'C56 H50 Cu2 N2 O12, 2C3 H7 N O'
_chemical_formula_sum 'C62 H64 Cu2 N4 O14'
_chemical_formula_weight 1216.27
_chemical_name_systematic ?
_space_group_IT_number 14
_symmetry_cell_setting monoclinic
_symmetry_space_group_name_Hall '-P 2ybc'
_symmetry_space_group_name_H-M 'P 1 21/c 1'
_atom_sites_solution_hydrogens geom
_atom_sites_solution_primary direct
_atom_sites_solution_secondary difmap
_cell_angle_alpha 90
_cell_angle_beta 93.015(10)
_cell_angle_gamma 90
_cell_formula_units_Z 2
_cell_length_a 10.7840(10)
_cell_length_b 29.701(4)
_cell_length_c 8.8317(10)
_cell_measurement_reflns_used 537
_cell_measurement_temperature 150
_cell_measurement_theta_max 25.0
_cell_measurement_theta_min 2.0
_cell_volume 2824.8(6)
_computing_cell_refinement 'DENZO (Otwinowski & Minor, 1997)'
_computing_data_collection 'COLLECT (Nonius, 1998)'
_computing_data_reduction DENZO
_computing_molecular_graphics 'PLATON (Spek, 2002)'
_computing_publication_material PLATON
_computing_structure_refinement 'SHELXL97 (Sheldrick, 1997)'
_computing_structure_solution 'SHELXS86 (Sheldrick, 1985)'
_diffrn_ambient_temperature 150
_diffrn_detector_area_resol_mean 18.4
_diffrn_measured_fraction_theta_full 0.998
_diffrn_measured_fraction_theta_max 0.998
_diffrn_measurement_device_type 'Nonius KappaCCD area-detector'
_diffrn_measurement_method '\f scans and \w scans with \k offset'
_diffrn_radiation_monochromator graphite
_diffrn_radiation_source 'Rotating Anode'
_diffrn_radiation_type MoK\a
_diffrn_radiation_wavelength 0.71073
_diffrn_reflns_av_R_equivalents 0.0946
_diffrn_reflns_av_sigmaI/netI 0.0668
_diffrn_reflns_limit_h_max 13
_diffrn_reflns_limit_h_min -13
_diffrn_reflns_limit_k_max 38
_diffrn_reflns_limit_k_min -38
_diffrn_reflns_limit_l_max 11
_diffrn_reflns_limit_l_min -11
_diffrn_reflns_number 58094
_diffrn_reflns_reduction_process
;
 ?
;
_diffrn_reflns_theta_full 27.50
_diffrn_reflns_theta_max 27.50
_diffrn_reflns_theta_min 1.89
_diffrn_standards_number 0
_exptl_absorpt_coefficient_mu 0.825
_exptl_absorpt_correction_type none
_exptl_crystal_colour green
_exptl_crystal_density_diffrn 1.430
_exptl_crystal_density_method 'Not Measured'
_exptl_crystal_description needle
_exptl_crystal_F_000 1268
_exptl_crystal_size_max 0.300
_exptl_crystal_size_mid 0.100
_exptl_crystal_size_min 0.100
_refine_diff_density_max 0.984
_refine_diff_density_min -0.578
_refine_ls_extinction_method none
_refine_ls_goodness_of_fit_ref 1.049
_refine_ls_hydrogen_treatment constr
_refine_ls_matrix_type full
_refine_ls_number_parameters 375
_refine_ls_number_reflns 6483
_refine_ls_number_restraints 0
_refine_ls_restrained_S_all 1.049
_refine_ls_R_factor_all 0.0953
_refine_ls_R_factor_gt 0.0574
_refine_ls_shift/su_max 0.001
_refine_ls_shift/su_mean 0.000
_refine_ls_structure_factor_coef Fsqd
_refine_ls_weighting_details 'w = 1/[\s^2^(F~o~^2^)+(0.0835P)^2^+1.47P] where P = (F~o~^2^+2Fc^2^)/3'
_refine_ls_weighting_scheme calc
_refine_ls_wR_factor_gt 0.1395
_refine_ls_wR_factor_ref 0.1572
_reflns_number_gt 4487
_reflns_number_total 6483
_reflns_threshold_expression I>2\s(I)
_cod_data_source_file na6156.cif
_cod_data_source_block I
_cod_depositor_comments
;
The following automatic conversions were performed:
'_symmetry_cell_setting' value 'Monoclinic' changed to 'monoclinic'
according to '/home/saulius/struct/CIF-dictionaries/cif_core.dic'
dictionary named 'cif_core.dic' version 2.4.1 from 2010-06-29.

Automatic conversion script
Id: cif_fix_enum 1527 2010-12-29 10:47:43Z saulius 

The following automatic conversions were performed:

'_symmetry_cell_setting' value 'Monoclinic' changed to 'monoclinic'
according to /home/saulius/struct/CIF-dictionaries/cif_core.dic
dictionary named 'cif_core.dic' version 2.4.1 from 2010-06-29.

Automatic conversion script
Id: cif_fix_values 1715 2011-07-08 13:25:40Z adriana 
;
_cod_original_sg_symbol_H-M 'P 21/c'
_cod_database_code 2201148
_cod_database_fobs_code 2201148

loop_
_symmetry_equiv_pos_as_xyz
x,y,z
-x,1/2+y,1/2-z
-x,-y,-z
x,1/2-y,1/2+z

loop_
_atom_site_aniso_label
_atom_site_aniso_U_11
_atom_site_aniso_U_22
_atom_site_aniso_U_33
_atom_site_aniso_U_12
_atom_site_aniso_U_13
_atom_site_aniso_U_23
Cu1 0.0166(2) 0.0178(2) 0.0248(2) -0.0008(2) -0.0035(2) 0.0037(2)
O2 0.0184(11) 0.0221(12) 0.0330(13) -0.0032(9) -0.0066(9) 0.0064(10)
O3 0.0160(11) 0.0211(12) 0.0299(13) -0.0016(9) -0.0035(9) 0.0064(10)
O4 0.0153(11) 0.0293(13) 0.0376(14) -0.0001(9) 0.0009(10) 0.0160(11)
O5 0.0146(10) 0.0167(11) 0.0335(13) -0.0015(9) -0.0032(9) 0.0036(10)
O6 0.0193(11) 0.0208(12) 0.0285(13) -0.0011(9) -0.0036(9) 0.0052(10)
O71 0.0272(13) 0.0311(14) 0.0253(13) 0.0011(10) -0.0038(10) -0.0007(10)
N73 0.0246(15) 0.0314(17) 0.0272(16) 0.0029(12) -0.0029(12) -0.0025(13)
C20 0.0191(16) 0.0211(17) 0.0217(16) 0.0023(13) -0.0020(12) -0.0025(13)
C21 0.0205(16) 0.0212(17) 0.0221(17) 0.0023(13) -0.0034(13) -0.0048(13)
C22 0.0241(17) 0.0296(19) 0.0242(18) 0.0000(14) -0.0016(13) -0.0011(14)
C25 0.0294(19) 0.040(2) 0.0257(19) 0.0054(16) -0.0088(14) 0.0023(16)
C26 0.0191(17) 0.042(2) 0.035(2) 0.0047(15) -0.0107(14) -0.0027(17)
C27 0.0205(17) 0.035(2) 0.039(2) -0.0034(15) -0.0018(15) -0.0026(17)
C28 0.0204(16) 0.0232(18) 0.0288(18) 0.0020(14) -0.0043(13) -0.0016(14)
C30 0.0173(15) 0.0211(16) 0.0202(16) -0.0013(13) -0.0009(12) -0.0034(13)
C31 0.0195(16) 0.0217(17) 0.0260(17) -0.0002(13) -0.0012(13) 0.0018(14)
C40 0.0177(15) 0.0199(16) 0.0256(17) -0.0009(13) 0.0019(12) -0.0011(14)
C41 0.0181(15) 0.0184(16) 0.0261(17) 0.0006(12) -0.0025(13) -0.0012(13)
C42 0.0198(15) 0.0192(16) 0.0189(16) -0.0013(12) -0.0012(12) -0.0038(13)
C43 0.0149(15) 0.0237(17) 0.0271(18) 0.0005(13) -0.0045(12) -0.0008(14)
C44 0.0212(16) 0.0212(17) 0.0262(18) 0.0004(13) -0.0012(13) 0.0022(14)
C45 0.0160(15) 0.0242(17) 0.0272(18) -0.0017(13) -0.0003(13) 0.0007(14)
C46 0.0198(17) 0.0292(19) 0.043(2) -0.0044(14) -0.0021(15) 0.0083(16)
C50 0.0178(15) 0.0230(17) 0.0228(17) -0.0007(13) 0.0010(12) 0.0030(14)
C51 0.0176(15) 0.0200(17) 0.0329(19) -0.0006(13) -0.0019(13) 0.0029(14)
C60 0.0196(16) 0.0242(17) 0.0207(17) 0.0024(13) 0.0001(12) 0.0020(13)
C61 0.0237(16) 0.0201(16) 0.0235(17) 0.0010(13) -0.0003(13) 0.0003(13)
C62 0.0236(18) 0.031(2) 0.044(2) -0.0016(15) -0.0043(15) 0.0113(17)
C63 0.038(2) 0.026(2) 0.055(3) -0.0068(17) -0.0062(18) 0.0111(18)
C64 0.043(2) 0.0205(18) 0.038(2) 0.0007(16) -0.0076(17) 0.0049(16)
C65 0.0244(18) 0.031(2) 0.052(2) 0.0054(15) -0.0051(16) 0.0078(18)
C66 0.0233(17) 0.0253(19) 0.040(2) -0.0015(14) -0.0042(15) 0.0068(16)
C72 0.0238(17) 0.0239(18) 0.0300(19) 0.0025(14) 0.0033(14) 0.0016(15)
C74 0.028(2) 0.059(3) 0.038(2) 0.0082(18) -0.0002(16) -0.013(2)
C75 0.034(2) 0.061(3) 0.033(2) 0.0007(19) -0.0082(17) -0.0082(19)
O81 0.100(3) 0.081(3) 0.059(2) 0.001(2) -0.006(2) 0.012(2)
N83 0.055(2) 0.047(2) 0.050(2) -0.0101(18) -0.0017(18) 0.0048(18)
C82 0.069(4) 0.083(4) 0.086(5) -0.007(3) -0.002(3) 0.014(4)
C84 0.057(5) 0.284(13) 0.174(9) 0.016(6) -0.011(5) 0.043(9)
C85 0.092(4) 0.071(4) 0.067(4) -0.009(3) -0.011(3) 0.007(3)

loop_
_atom_site_label
_atom_site_fract_x
_atom_site_fract_y
_atom_site_fract_z
_atom_site_U_iso_or_equiv
_atom_site_thermal_displace_type
_atom_site_calc_flag
_atom_site_refinement_flags
_atom_site_occupancy
_atom_site_type_symbol
Cu1 0.24109(3) -0.067560(10) 0.74281(4) 0.01990(10) Uani . . 1.000 Cu
O2 0.40757(19) -0.05745(7) 0.8235(3) 0.0248(7) Uani . . 1.000 O
O3 0.22865(18) -0.00666(7) 0.6712(3) 0.0225(7) Uani . . 1.000 O
O4 0.06562(19) 0.04292(8) 0.5501(3) 0.0274(7) Uani . . 1.000 O
O5 -0.06518(19) 0.06995(7) 0.3011(3) 0.0218(7) Uani . . 1.000 O
O6 -0.24544(19) 0.12804(7) 0.1806(3) 0.0230(7) Uani . . 1.000 O
O71 0.2977(2) -0.08998(8) 0.4936(3) 0.0280(8) Uani . . 1.000 O
N73 0.2177(3) -0.10909(10) 0.2581(3) 0.0279(9) Uani . . 1.000 N
C20 0.4788(3) -0.02554(11) 0.7848(4) 0.0207(9) Uani . . 1.000 C
C21 0.6104(3) -0.02848(10) 0.8483(4) 0.0214(10) Uani . . 1.000 C
C22 0.6379(3) -0.05693(12) 0.9706(4) 0.0261(10) Uani . . 1.000 C
C25 0.7588(3) -0.06111(12) 1.0297(4) 0.0321(11) Uani . . 1.000 C
C26 0.8531(3) -0.03731(12) 0.9677(4) 0.0325(11) Uani . . 1.000 C
C27 0.8273(3) -0.00927(12) 0.8445(4) 0.0316(11) Uani . . 1.000 C
C28 0.7062(3) -0.00441(11) 0.7868(4) 0.0243(10) Uani . . 1.000 C
C30 0.3200(3) 0.01910(10) 0.6380(3) 0.0196(9) Uani . . 1.000 C
C31 0.4418(3) 0.01042(11) 0.6890(4) 0.0225(10) Uani . . 1.000 C
C40 0.1598(3) 0.06643(10) 0.4943(4) 0.0210(9) Uani . . 1.000 C
C41 0.1294(3) 0.10034(10) 0.3862(4) 0.0210(9) Uani . . 1.000 C
C42 0.2856(3) 0.05857(10) 0.5409(3) 0.0194(9) Uani . . 1.000 C
C43 0.3764(3) 0.08682(11) 0.4840(4) 0.0221(10) Uani . . 1.000 C
C44 0.2239(3) 0.12703(11) 0.3353(4) 0.0230(10) Uani . . 1.000 C
C45 0.3480(3) 0.12125(11) 0.3829(4) 0.0225(10) Uani . . 1.000 C
C46 0.4477(3) 0.15066(12) 0.3209(4) 0.0308(11) Uani . . 1.000 C
C50 -0.0004(3) 0.10587(11) 0.3196(4) 0.0212(9) Uani . . 1.000 C
C51 -0.0432(3) 0.14894(11) 0.2757(4) 0.0236(10) Uani . . 1.000 C
C60 -0.1596(3) 0.15765(11) 0.2052(3) 0.0215(10) Uani . . 1.000 C
C61 -0.1923(3) 0.20404(11) 0.1501(4) 0.0225(9) Uani . . 1.000 C
C62 -0.1035(3) 0.23735(12) 0.1321(4) 0.0331(11) Uani . . 1.000 C
C63 -0.1393(4) 0.27917(13) 0.0761(5) 0.0400(14) Uani . . 1.000 C
C64 -0.2616(3) 0.28881(12) 0.0406(4) 0.0342(11) Uani . . 1.000 C
C65 -0.3506(3) 0.25643(12) 0.0597(5) 0.0360(11) Uani . . 1.000 C
C66 -0.3157(3) 0.21403(12) 0.1134(4) 0.0297(11) Uani . . 1.000 C
C72 0.2101(3) -0.09345(11) 0.3987(4) 0.0258(10) Uani . . 1.000 C
C74 0.3358(3) -0.12264(15) 0.2005(5) 0.0417(14) Uani . . 1.000 C
C75 0.1094(3) -0.11285(15) 0.1556(4) 0.0430(14) Uani . . 1.000 C
O81 0.2113(4) 0.28237(13) 0.5801(4) 0.0804(16) Uani . . 1.000 O
N83 0.2531(4) 0.30696(12) 0.3422(4) 0.0508(12) Uani . . 1.000 N
C82 0.1782(6) 0.2959(2) 0.4546(8) 0.080(3) Uani . . 1.000 C
C84 0.3800(6) 0.3059(4) 0.3566(11) 0.172(6) Uani . . 1.000 C
C85 0.1969(6) 0.3226(2) 0.1995(6) 0.077(2) Uani . . 1.000 C
H4 0.09350 0.02430 0.61130 0.0410 Uiso calc R 1.000 H
H22 0.57470 -0.07320 1.01290 0.0310 Uiso calc R 1.000 H
H25 0.77630 -0.08010 1.11180 0.0380 Uiso calc R 1.000 H
H26 0.93410 -0.04000 1.00830 0.0390 Uiso calc R 1.000 H
H27 0.89120 0.00620 0.80080 0.0380 Uiso calc R 1.000 H
H28 0.68870 0.01510 0.70620 0.0290 Uiso calc R 1.000 H
H31 0.50320 0.02980 0.65750 0.0270 Uiso calc R 1.000 H
H43 0.45900 0.08220 0.51560 0.0270 Uiso calc R 1.000 H
H44 0.20360 0.14980 0.26620 0.0280 Uiso calc R 1.000 H
H46A 0.50270 0.16090 0.40280 0.0460 Uiso calc R 1.000 H
H46B 0.41000 0.17610 0.27000 0.0460 Uiso calc R 1.000 H
H46C 0.49390 0.13360 0.25060 0.0460 Uiso calc R 1.000 H
H51 0.00960 0.17320 0.29500 0.0280 Uiso calc R 1.000 H
H62 -0.02030 0.23150 0.15770 0.0390 Uiso calc R 1.000 H
H63 -0.07930 0.30110 0.06230 0.0480 Uiso calc R 1.000 H
H64 -0.28430 0.31710 0.00380 0.0410 Uiso calc R 1.000 H
H65 -0.43390 0.26290 0.03670 0.0430 Uiso calc R 1.000 H
H66 -0.37600 0.19210 0.12480 0.0360 Uiso calc R 1.000 H
H72 0.13230 -0.08440 0.42770 0.0310 Uiso calc R 1.000 H
H74A 0.40020 -0.11950 0.27910 0.0630 Uiso calc R 1.000 H
H74B 0.35430 -0.10390 0.11610 0.0630 Uiso calc R 1.000 H
H74C 0.33100 -0.15350 0.16840 0.0630 Uiso calc R 1.000 H
H75A 0.03810 -0.10160 0.20430 0.0640 Uiso calc R 1.000 H
H75B 0.09630 -0.14390 0.12870 0.0640 Uiso calc R 1.000 H
H75C 0.12170 -0.09560 0.06580 0.0640 Uiso calc R 1.000 H
H82 0.09320 0.29900 0.43380 0.0950 Uiso calc R 1.000 H
H84A 0.41180 0.33610 0.35190 0.2580 Uiso calc R 1.000 H
H84B 0.41140 0.28840 0.27570 0.2580 Uiso calc R 1.000 H
H84C 0.40580 0.29260 0.45210 0.2580 Uiso calc R 1.000 H
H85A 0.23110 0.35130 0.17510 0.1160 Uiso calc R 1.000 H
H85B 0.10880 0.32530 0.20760 0.1160 Uiso calc R 1.000 H
H85C 0.21360 0.30140 0.12110 0.1160 Uiso calc R 1.000 H

loop_
_atom_type_symbol
_atom_type_description
_atom_type_scat_dispersion_real
_atom_type_scat_dispersion_imag
_atom_type_scat_source
O O 0.0106 0.0060 'International Tables Vol C Tables 4.2.6.8 and 6.1.1.4'
N N 0.0061 0.0033 'International Tables Vol C Tables 4.2.6.8 and 6.1.1.4'
Cu Cu 0.3201 1.2651 'International Tables Vol C Tables 4.2.6.8 and 6.1.1.4'
H H 0.0000 0.0000 'International Tables Vol C Tables 4.2.6.8 and 6.1.1.4'
C C 0.0033 0.0016 'International Tables Vol C Tables 4.2.6.8 and 6.1.1.4'

loop_
_geom_angle_atom_site_label_1
_geom_angle_atom_site_label_2
_geom_angle_atom_site_label_3
_geom_angle_site_symmetry_1
_geom_angle_site_symmetry_3
_geom_angle
_geom_angle_publ_flag
O2 Cu1 O3 . . 91.31(9) yes
O2 Cu1 O71 . . 96.05(9) yes
O2 Cu1 O5 . 3_556 167.60(11) yes
O2 Cu1 O6 . 3_556 90.60(9) yes
O3 Cu1 O71 . . 88.63(10) yes
O3 Cu1 O5 . 3_556 85.24(9) yes
O3 Cu1 O6 . 3_556 177.00(9) yes
O5 Cu1 O71 3_556 . 95.77(9) yes
O6 Cu1 O71 3_556 . 93.47(10) yes
O5 Cu1 O6 3_556 3_556 92.42(9) yes
Cu1 O2 C20 . . 125.5(2) no
Cu1 O3 C30 . . 126.28(19) no
Cu1 O5 C50 3_556 . 125.7(2) no
Cu1 O6 C60 3_556 . 125.2(2) no
Cu1 O71 C72 . . 115.0(2) no
C40 O4 H4 . . 109.49 no
C72 N73 C74 . . 121.4(3) no
C72 N73 C75 . . 121.6(3) no
C74 N73 C75 . . 117.0(3) no
C82 N83 C85 . . 118.6(5) no
C84 N83 C85 . . 117.4(6) no
C82 N83 C84 . . 124.0(6) no
C21 C20 C31 . . 120.1(3) no
O2 C20 C21 . . 115.3(3) no
O2 C20 C31 . . 124.6(3) no
C22 C21 C28 . . 118.9(3) no
C20 C21 C22 . . 119.0(3) no
C20 C21 C28 . . 122.1(3) no
C21 C22 C25 . . 120.4(3) no
C22 C25 C26 . . 120.3(3) no
C25 C26 C27 . . 119.9(3) no
C26 C27 C28 . . 119.9(3) no
C21 C28 C27 . . 120.6(3) no
O3 C30 C42 . . 115.3(3) no
O3 C30 C31 . . 122.3(3) no
C31 C30 C42 . . 122.4(3) no
C20 C31 C30 . . 124.7(3) no
C41 C40 C42 . . 119.9(3) no
O4 C40 C41 . . 117.6(3) no
O4 C40 C42 . . 122.5(3) no
C40 C41 C50 . . 121.4(3) no
C44 C41 C50 . . 119.9(3) no
C40 C41 C44 . . 118.6(3) no
C30 C42 C40 . . 120.2(3) no
C30 C42 C43 . . 121.3(3) no
C40 C42 C43 . . 118.3(3) no
C42 C43 C45 . . 122.6(3) no
C41 C44 C45 . . 122.9(3) no
C43 C45 C46 . . 121.6(3) no
C44 C45 C46 . . 120.7(3) no
C43 C45 C44 . . 117.6(3) no
O5 C50 C41 . . 116.8(3) no
C41 C50 C51 . . 119.6(3) no
O5 C50 C51 . . 123.6(3) no
C50 C51 C60 . . 124.4(3) no
O6 C60 C51 . . 124.8(3) no
O6 C60 C61 . . 114.8(3) no
C51 C60 C61 . . 120.4(3) no
C60 C61 C66 . . 118.7(3) no
C60 C61 C62 . . 122.7(3) no
C62 C61 C66 . . 118.6(3) no
C61 C62 C63 . . 119.9(3) no
C62 C63 C64 . . 121.1(4) no
C63 C64 C65 . . 119.7(3) no
C64 C65 C66 . . 119.8(3) no
C61 C66 C65 . . 120.9(3) no
O71 C72 N73 . . 125.4(3) no
C21 C22 H22 . . 119.80 no
C25 C22 H22 . . 119.85 no
C26 C25 H25 . . 119.87 no
C22 C25 H25 . . 119.79 no
C25 C26 H26 . . 120.09 no
C27 C26 H26 . . 119.98 no
C26 C27 H27 . . 120.03 no
C28 C27 H27 . . 120.11 no
C21 C28 H28 . . 119.65 no
C27 C28 H28 . . 119.77 no
C20 C31 H31 . . 117.73 no
C30 C31 H31 . . 117.60 no
C45 C43 H43 . . 118.67 no
C42 C43 H43 . . 118.70 no
C41 C44 H44 . . 118.54 no
C45 C44 H44 . . 118.52 no
C45 C46 H46A . . 109.47 no
H46A C46 H46C . . 109.45 no
H46B C46 H46C . . 109.52 no
H46A C46 H46B . . 109.48 no
C45 C46 H46B . . 109.48 no
C45 C46 H46C . . 109.42 no
C50 C51 H51 . . 117.75 no
C60 C51 H51 . . 117.81 no
C61 C62 H62 . . 120.01 no
C63 C62 H62 . . 120.12 no
C62 C63 H63 . . 119.47 no
C64 C63 H63 . . 119.44 no
C65 C64 H64 . . 120.17 no
C63 C64 H64 . . 120.13 no
C64 C65 H65 . . 120.05 no
C66 C65 H65 . . 120.15 no
C61 C66 H66 . . 119.57 no
C65 C66 H66 . . 119.55 no
N73 C72 H72 . . 117.27 no
O71 C72 H72 . . 117.29 no
N73 C74 H74B . . 109.46 no
H74A C74 H74C . . 109.38 no
N73 C74 H74C . . 109.46 no
H74A C74 H74B . . 109.46 no
N73 C74 H74A . . 109.51 no
H74B C74 H74C . . 109.55 no
N73 C75 H75C . . 109.55 no
H75A C75 H75C . . 109.46 no
H75B C75 H75C . . 109.46 no
H75A C75 H75B . . 109.50 no
N73 C75 H75A . . 109.42 no
N73 C75 H75B . . 109.44 no
O81 C82 N83 . . 126.3(6) no
O81 C82 H82 . . 116.89 no
N83 C82 H82 . . 116.83 no
N83 C84 H84A . . 109.37 no
N83 C84 H84B . . 109.49 no
N83 C84 H84C . . 109.49 no
H84A C84 H84B . . 109.41 no
H84A C84 H84C . . 109.53 no
H84B C84 H84C . . 109.53 no
N83 C85 H85A . . 109.47 no
N83 C85 H85B . . 109.45 no
N83 C85 H85C . . 109.39 no
H85A C85 H85B . . 109.68 no
H85A C85 H85C . . 109.42 no
H85B C85 H85C . . 109.42 no

loop_
_geom_bond_atom_site_label_1
_geom_bond_atom_site_label_2
_geom_bond_site_symmetry_1
_geom_bond_site_symmetry_2
_geom_bond_distance
_geom_bond_publ_flag
Cu1 O2 . . 1.920(2) yes
Cu1 O3 . . 1.918(2) yes
Cu1 O71 . . 2.409(3) yes
Cu1 O5 . 3_556 1.917(2) yes
Cu1 O6 . 3_556 1.919(2) yes
O2 C20 . . 1.278(4) yes
O3 C30 . . 1.293(4) yes
O4 C40 . . 1.347(4) yes
O5 C50 . . 1.281(4) yes
O6 C60 . . 1.287(4) yes
O71 C72 . . 1.234(4) no
O4 H4 . . 0.8193 no
O81 C82 . . 1.215(8) no
N73 C74 . . 1.453(5) no
N73 C75 . . 1.444(5) no
N73 C72 . . 1.332(4) no
N83 C84 . . 1.368(8) no
N83 C82 . . 1.353(8) no
N83 C85 . . 1.446(7) no
C20 C21 . . 1.501(5) no
C20 C31 . . 1.407(5) yes
C21 C28 . . 1.390(5) no
C21 C22 . . 1.391(5) no
C22 C25 . . 1.384(5) no
C25 C26 . . 1.376(5) no
C26 C27 . . 1.387(5) no
C27 C28 . . 1.384(5) no
C30 C42 . . 1.488(4) no
C30 C31 . . 1.390(5) no
C40 C42 . . 1.416(5) no
C40 C41 . . 1.414(5) no
C41 C50 . . 1.499(5) no
C41 C44 . . 1.385(5) no
C42 C43 . . 1.403(5) no
C43 C45 . . 1.381(5) no
C44 C45 . . 1.392(5) no
C45 C46 . . 1.510(5) no
C50 C51 . . 1.407(5) yes
C51 C60 . . 1.396(5) yes
C60 C61 . . 1.497(5) no
C61 C66 . . 1.385(5) no
C61 C62 . . 1.392(5) no
C62 C63 . . 1.384(5) no
C63 C64 . . 1.370(5) no
C64 C65 . . 1.375(5) no
C65 C66 . . 1.391(5) no
C22 H22 . . 0.9297 no
C25 H25 . . 0.9301 no
C26 H26 . . 0.9301 no
C27 H27 . . 0.9289 no
C28 H28 . . 0.9295 no
C31 H31 . . 0.9309 no
C43 H43 . . 0.9295 no
C44 H44 . . 0.9293 no
C46 H46A . . 0.9604 no
C46 H46B . . 0.9587 no
C46 H46C . . 0.9607 no
C51 H51 . . 0.9286 no
C62 H62 . . 0.9300 no
C63 H63 . . 0.9306 no
C64 H64 . . 0.9291 no
C65 H65 . . 0.9306 no
C66 H66 . . 0.9296 no
C72 H72 . . 0.9297 no
C74 H74A . . 0.9603 no
C74 H74B . . 0.9596 no
C74 H74C . . 0.9600 no
C75 H75B . . 0.9609 no
C75 H75C . . 0.9592 no
C75 H75A . . 0.9605 no
C82 H82 . . 0.9299 no
C84 H84A . . 0.9620 no
C84 H84B . . 0.9596 no
C84 H84C . . 0.9592 no
C85 H85A . . 0.9578 no
C85 H85B . . 0.9599 no
C85 H85C . . 0.9599 no

loop_
_geom_contact_atom_site_label_1
_geom_contact_atom_site_label_2
_geom_contact_distance
_geom_contact_site_symmetry_2
_geom_contact_publ_flag
Cu1 C75 4.203(4) 1_556 no
Cu1 C26 4.188(4) 3_657 no
Cu1 H74B 3.6195 1_556 no
Cu1 H75C 3.2977 1_556 no
Cu1 H4 3.3363 . no
Cu1 H46C 3.4643 3_656 no
O3 C25 3.318(4) 3_657 no
O3 O4 2.491(3) . no
O4 O4 3.026(3) 3_556 no
O4 O5 2.673(4) . no
O4 C72 3.382(4) 3_556 no
O4 O3 2.491(3) . no
O5 O4 2.673(4) . no
O6 C75 3.410(4) 3_555 no
O81 C85 3.297(7) 4_555 no
O2 H46C 2.5973 3_656 no
O2 H22 2.4389 . no
O3 H4 1.7800 . no
O4 H72 2.4811 3_556 no
O5 H72 2.5743 3_556 no
O6 H66 2.4026 . no
O6 H74B 2.9043 3_555 no
O6 H75C 2.7839 3_555 no
O6 H46C 2.9144 1_455 no
O71 H74A 2.4082 . no
O71 H64 2.7638 2_545 no
O71 H43 2.6394 3_656 no
O71 H28 2.8476 3_656 no
O81 H62 2.6566 4_555 no
O81 H85C 2.5142 4_555 no
O81 H44 2.6041 4_555 no
O81 H84C 2.4534 . no
C20 C43 3.432(5) 3_656 no
C20 C22 3.541(5) 3_657 no
C21 C45 3.473(5) 3_656 no
C21 C43 3.418(5) 3_656 no
C22 C31 3.458(5) 3_657 no
C22 C20 3.541(5) 3_657 no
C25 O3 3.318(4) 3_657 no
C25 C30 3.340(4) 3_657 no
C26 Cu1 4.188(4) 3_657 no
C27 C40 3.449(5) 3_656 no
C27 C41 3.433(5) 3_656 no
C28 C42 3.316(4) 3_656 no
C28 C43 3.504(5) 3_656 no
C28 C40 3.467(5) 3_656 no
C28 C72 3.479(5) 3_656 no
C30 C25 3.340(4) 3_657 no
C31 C22 3.458(5) 3_657 no
C40 C27 3.449(5) 3_656 no
C40 C28 3.467(5) 3_656 no
C41 C27 3.433(5) 3_656 no
C42 C28 3.316(4) 3_656 no
C43 C21 3.418(5) 3_656 no
C43 C28 3.504(5) 3_656 no
C43 C20 3.432(5) 3_656 no
C44 C85 3.573(6) 4_555 no
C45 C21 3.473(5) 3_656 no
C50 C72 3.469(5) 3_556 no
C60 C75 3.521(5) 3_555 no
C60 C64 3.585(5) 4_555 no
C61 C64 3.573(5) 4_555 no
C64 C60 3.585(5) 4_554 no
C64 C61 3.573(5) 4_554 no
C64 C72 3.577(5) 2_555 no
C72 C50 3.469(5) 3_556 no
C72 C28 3.479(5) 3_656 no
C72 O4 3.382(4) 3_556 no
C72 C64 3.577(5) 2_545 no
C75 Cu1 4.203(4) 1_554 no
C75 O6 3.410(4) 3_555 no
C75 C60 3.521(5) 3_555 no
C85 C44 3.573(6) 4_554 no
C85 O81 3.297(7) 4_554 no
C28 H31 2.6203 . no
C30 H4 2.4464 . no
C30 H25 3.0798 3_657 no
C31 H43 2.6372 . no
C31 H28 2.6625 . no
C40 H85A 2.9971 4_555 no
C41 H85A 3.0792 4_555 no
C42 H85A 2.9982 4_555 no
C43 H85A 2.9933 4_555 no
C43 H31 2.6202 . no
C44 H51 2.6947 . no
C44 H85A 3.0662 4_555 no
C45 H85A 3.0423 4_555 no
C46 H66 2.9112 1_655 no
C50 H72 2.7829 3_556 no
C51 H63 2.9772 4_555 no
C51 H62 2.6809 . no
C51 H44 2.6673 . no
C60 H75B 3.0888 3_555 no
C60 H75C 3.0651 3_555 no
C62 H82 3.0204 4_554 no
C62 H51 2.6463 . no
C66 H74C 3.0676 3_555 no
C72 H64 2.8927 2_545 no
C72 H28 2.7515 3_656 no
C74 H84A 3.0425 2_645 no
C82 H62 2.9776 4_555 no
H4 Cu1 3.3363 . no
H4 O3 1.7800 . no
H4 C30 2.4464 . no
H22 O2 2.4389 . no
H25 C30 3.0798 3_657 no
H28 C72 2.7515 3_656 no
H28 O71 2.8476 3_656 no
H28 C31 2.6625 . no
H28 H31 2.0705 . no
H31 H28 2.0705 . no
H31 C43 2.6202 . no
H31 H43 2.0389 . no
H31 C28 2.6203 . no
H43 H31 2.0389 . no
H43 H46A 2.5938 . no
H43 C31 2.6372 . no
H43 H74A 2.5555 3_656 no
H43 O71 2.6394 3_656 no
H44 C51 2.6673 . no
H44 H46B 2.3575 . no
H44 H51 2.2317 . no
H44 O81 2.6041 4_554 no
H46A H43 2.5938 . no
H46A H64 2.5066 4_655 no
H46B H44 2.3575 . no
H46C O6 2.9144 1_655 no
H46C Cu1 3.4642 3_656 no
H46C O2 2.5973 3_656 no
H46C H66 2.5270 1_655 no
H51 C44 2.6947 . no
H51 C62 2.6463 . no
H51 H62 2.1287 . no
H51 H44 2.2317 . no
H62 C51 2.6809 . no
H62 C82 2.9776 4_554 no
H62 H51 2.1287 . no
H62 O81 2.6566 4_554 no
H62 H82 2.5463 4_554 no
H63 C51 2.9772 4_554 no
H63 H85B 2.4503 . no
H64 H46A 2.5066 4_454 no
H64 O71 2.7638 2_555 no
H64 C72 2.8927 2_555 no
H65 H84C 2.4755 4_454 no
H66 C46 2.9112 1_455 no
H66 H46C 2.5270 1_455 no
H66 O6 2.4026 . no
H72 O4 2.4811 3_556 no
H72 O5 2.5743 3_556 no
H72 H75A 2.2304 . no
H72 C50 2.7829 3_556 no
H74A O71 2.4082 . no
H74A H43 2.5555 3_656 no
H74B Cu1 3.6195 1_554 no
H74B H75C 2.5363 . no
H74B O6 2.9043 3_555 no
H74C H75B 2.5528 . no
H74C C66 3.0676 3_555 no
H75A H72 2.2304 . no
H75B C60 3.0888 3_555 no
H75B H74C 2.5528 . no
H75C Cu1 3.2977 1_554 no
H75C O6 2.7839 3_555 no
H75C C60 3.0651 3_555 no
H75C H74B 2.5363 . no
H82 H85B 2.1598 . no
H82 C62 3.0204 4_555 no
H82 H62 2.5463 4_555 no
H84A H85A 2.4737 . no
H84A C74 3.0425 2_655 no
H84B H85C 2.5014 . no
H84C O81 2.4534 . no
H84C H65 2.4755 4_655 no
H85A H84A 2.4737 . no
H85A C40 2.9971 4_554 no
H85A C41 3.0792 4_554 no
H85A C42 2.9982 4_554 no
H85A C43 2.9933 4_554 no
H85A C44 3.0662 4_554 no
H85A C45 3.0423 4_554 no
H85B H63 2.4503 . no
H85B H82 2.1598 . no
H85C H84B 2.5014 . no
H85C O81 2.5142 4_554 no

loop_
_geom_hbond_atom_site_label_D
_geom_hbond_atom_site_label_H
_geom_hbond_atom_site_label_A
_geom_hbond_site_symmetry_A
_geom_hbond_distance_DH
_geom_hbond_distance_HA
_geom_hbond_distance_DA
_geom_hbond_angle_DHA
_geom_hbond_publ_flag
O4 H4 O3 . 0.82 1.78 2.491(3) 144 yes
C46 H46C O2 3_656 0.96 2.60 3.455(4) 149 no
C72 H72 O4 3_556 0.93 2.48 3.382(4) 163 yes
C72 H72 O5 3_556 0.93 2.57 3.224(4) 127 yes
C74 H74A O71 . 0.96 2.41 2.815(5) 105 no
C84 H84C O81 . 0.96 2.45 2.841(9) 104 no
C85 H85C O81 4_554 0.96 2.51 3.297(7) 139 no

loop_
_geom_torsion_atom_site_label_1
_geom_torsion_atom_site_label_2
_geom_torsion_atom_site_label_3
_geom_torsion_atom_site_label_4
_geom_torsion_site_symmetry_1
_geom_torsion_site_symmetry_3
_geom_torsion_site_symmetry_4
_geom_torsion
_geom_torsion_publ_flag
O3 Cu1 O2 C20 . . . -19.4(3) no
O71 Cu1 O2 C20 . . . 69.4(3) no
O6 Cu1 O2 C20 3_556 . . 162.9(3) no
O2 Cu1 O3 C30 . . . 25.0(3) no
O71 Cu1 O3 C30 . . . -71.0(3) no
O5 Cu1 O3 C30 3_556 . . -166.9(3) no
O2 Cu1 O71 C72 . . . -170.2(2) no
O3 Cu1 O71 C72 . . . -79.0(2) no
O5 Cu1 O71 C72 3_556 . . 6.1(2) no
O6 Cu1 O71 C72 3_556 . . 98.9(2) no
O3 Cu1 O5 C50 . 3_556 3_556 160.6(3) no
O71 Cu1 O5 C50 . 3_556 3_556 72.5(3) no
O2 Cu1 O6 C60 . 3_556 3_556 -174.5(3) no
O71 Cu1 O6 C60 . 3_556 3_556 -78.4(2) no
Cu1 O2 C20 C21 . . . -171.9(2) no
Cu1 O2 C20 C31 . . . 7.6(5) no
Cu1 O3 C30 C31 . . . -18.3(4) no
Cu1 O3 C30 C42 . . . 161.5(2) no
Cu1 O5 C50 C41 3_556 . . 166.9(2) no
Cu1 O5 C50 C51 3_556 . . -15.6(5) no
Cu1 O6 C60 C51 3_556 . . 8.3(4) no
Cu1 O6 C60 C61 3_556 . . -172.3(2) no
Cu1 O71 C72 N73 . . . -173.8(3) no
C75 N73 C72 O71 . . . 178.6(3) no
C74 N73 C72 O71 . . . -2.1(5) no
C84 N83 C82 O81 . . . -2.5(10) no
C85 N83 C82 O81 . . . -179.9(5) no
O2 C20 C31 C30 . . . 8.0(6) no
C31 C20 C21 C28 . . . -17.5(5) no
O2 C20 C21 C22 . . . -16.6(5) no
O2 C20 C21 C28 . . . 162.0(3) no
C31 C20 C21 C22 . . . 163.9(3) no
C21 C20 C31 C30 . . . -172.5(3) no
C22 C21 C28 C27 . . . 1.1(5) no
C20 C21 C28 C27 . . . -177.5(3) no
C28 C21 C22 C25 . . . 0.0(5) no
C20 C21 C22 C25 . . . 178.6(3) no
C21 C22 C25 C26 . . . -0.3(5) no
C22 C25 C26 C27 . . . -0.6(5) no
C25 C26 C27 C28 . . . 1.7(5) no
C26 C27 C28 C21 . . . -2.0(5) no
C31 C30 C42 C40 . . . -178.8(3) no
O3 C30 C42 C43 . . . -173.7(3) no
O3 C30 C42 C40 . . . 1.5(4) no
O3 C30 C31 C20 . . . -2.4(5) no
C31 C30 C42 C43 . . . 6.1(4) no
C42 C30 C31 C20 . . . 177.9(3) no
C42 C40 C41 C50 . . . 172.3(3) no
O4 C40 C42 C30 . . . 8.9(5) no
C42 C40 C41 C44 . . . -3.9(5) no
C41 C40 C42 C43 . . . 3.7(5) no
O4 C40 C41 C44 . . . 175.5(3) no
O4 C40 C41 C50 . . . -8.3(5) no
C41 C40 C42 C30 . . . -171.6(3) no
O4 C40 C42 C43 . . . -175.7(3) no
C50 C41 C44 C45 . . . -174.6(3) no
C44 C41 C50 C51 . . . -34.8(5) no
C44 C41 C50 O5 . . . 142.8(3) no
C40 C41 C50 O5 . . . -33.3(5) no
C40 C41 C50 C51 . . . 149.1(3) no
C40 C41 C44 C45 . . . 1.7(5) no
C40 C42 C43 C45 . . . -1.2(5) no
C30 C42 C43 C45 . . . 174.1(3) no
C42 C43 C45 C44 . . . -1.1(5) no
C42 C43 C45 C46 . . . -178.8(3) no
C41 C44 C45 C46 . . . 178.6(3) no
C41 C44 C45 C43 . . . 0.8(5) no
C41 C50 C51 C60 . . . 176.4(3) no
O5 C50 C51 C60 . . . -1.0(6) no
C50 C51 C60 O6 . . . 4.9(5) no
C50 C51 C60 C61 . . . -174.4(3) no
O6 C60 C61 C66 . . . 15.4(4) no
C51 C60 C61 C66 . . . -165.2(3) no
O6 C60 C61 C62 . . . -163.6(3) no
C51 C60 C61 C62 . . . 15.8(5) no
C66 C61 C62 C63 . . . -1.1(5) no
C60 C61 C66 C65 . . . -179.1(3) no
C60 C61 C62 C63 . . . 178.0(3) no
C62 C61 C66 C65 . . . 0.0(5) no
C61 C62 C63 C64 . . . 1.3(6) no
C62 C63 C64 C65 . . . -0.5(6) no
C63 C64 C65 C66 . . . -0.7(6) no
C64 C65 C66 C61 . . . 0.9(6) no
